data_2016116
loop_
_publ_author_name
'Kubicki, Maciej'
'Wagner, Pawe\/l'

_publ_section_title
;
 Two different modes of halogen bonding in two 4-nitroimidazole
 derivatives
;
_journal_coeditor_code SK3142
_journal_issue 8
_journal_name_full 'Acta Crystallographica Section C'
_journal_page_first o454
_journal_page_last o457
_journal_paper_doi 10.1107/S0108270107029721
_journal_volume 63
_journal_year 2007
_chemical_formula_iupac 'C5 H6 Cl N3 O2'
_chemical_formula_moiety 'C5 H6 Cl N3 O2'
_chemical_formula_sum 'C5 H6 Cl N3 O2'
_chemical_formula_weight 175.58
_chemical_name_systematic
;
5-chloro-1,2-dimethyl-4-nitro-1H-imidazole
;
_space_group_IT_number 2
_symmetry_cell_setting triclinic
_symmetry_space_group_name_Hall '-P 1'
_symmetry_space_group_name_H-M 'P -1'
_atom_sites_solution_hydrogens geom
_atom_sites_solution_primary direct
_atom_sites_solution_secondary difmap
_audit_creation_method SHELXL-97
_cell_angle_alpha 66.631(16)
_cell_angle_beta 80.204(13)
_cell_angle_gamma 71.305(14)
_cell_formula_units_Z 2
_cell_length_a 6.8119(10)
_cell_length_b 7.0301(12)
_cell_length_c 8.5403(13)
_cell_measurement_reflns_used 3226
_cell_measurement_temperature 100.0(10)
_cell_measurement_theta_max 24
_cell_measurement_theta_min 3
_cell_volume 355.19(11)
_computing_cell_refinement CrysAlisCCD
_computing_data_collection 'CrysAlis CCD (Oxford Diffraction, 2002)'
_computing_data_reduction 'CrysAlis Red (Oxford Diffraction, 2002)'
_computing_molecular_graphics 'Stereochemical Workstation Operation Manual (Siemens, 1989)'
_computing_publication_material SHELXL97
_computing_structure_refinement 'SHELXL97 (Sheldrick, 1997)'
_computing_structure_solution 'SHELXS97 (Sheldrick, 1997)'
_diffrn_ambient_temperature 100.0(10)
_diffrn_measured_fraction_theta_full 0.983
_diffrn_measured_fraction_theta_max 0.874
_diffrn_measurement_device_type 'Kuma KM-4 CCD four-circle diffractometer'
_diffrn_measurement_method '\w scan'
_diffrn_radiation_monochromator graphite
_diffrn_radiation_source 'fine-focus sealed tube'
_diffrn_radiation_type MoK\a
_diffrn_radiation_wavelength 0.71073
_diffrn_reflns_av_R_equivalents 0.0403
_diffrn_reflns_av_sigmaI/netI 0.0349
_diffrn_reflns_limit_h_max 7
_diffrn_reflns_limit_h_min -9
_diffrn_reflns_limit_k_max 9
_diffrn_reflns_limit_k_min -9
_diffrn_reflns_limit_l_max 10
_diffrn_reflns_limit_l_min -11
_diffrn_reflns_number 3402
_diffrn_reflns_theta_full 25.00
_diffrn_reflns_theta_max 29.74
_diffrn_reflns_theta_min 4.89
_exptl_absorpt_coefficient_mu 0.486
_exptl_absorpt_correction_T_max 0.944
_exptl_absorpt_correction_T_min 0.895
_exptl_absorpt_correction_type multi-scan
_exptl_absorpt_process_details '(SORTAV; Blessing, 1989)'
_exptl_crystal_colour colourless
_exptl_crystal_density_diffrn 1.642
_exptl_crystal_density_method 'not measured'
_exptl_crystal_description prism
_exptl_crystal_F_000 180
_exptl_crystal_size_max 0.15
_exptl_crystal_size_mid 0.1
_exptl_crystal_size_min 0.1
_refine_diff_density_max 0.336
_refine_diff_density_min -0.379
_refine_ls_extinction_method none
_refine_ls_goodness_of_fit_ref 1.077
_refine_ls_hydrogen_treatment refall
_refine_ls_matrix_type full
_refine_ls_number_parameters 124
_refine_ls_number_reflns 1767
_refine_ls_number_restraints 0
_refine_ls_restrained_S_all 1.077
_refine_ls_R_factor_all 0.0294
_refine_ls_R_factor_gt 0.0253
_refine_ls_shift/su_max 0.001
_refine_ls_shift/su_mean 0.000
_refine_ls_structure_factor_coef Fsqd
_refine_ls_weighting_details 'calc w=1/[\s^2^(Fo^2^)+(0.0405P)^2^+0.0188P] where P=(Fo^2^+2Fc^2^)/3'
_refine_ls_weighting_scheme calc
_refine_ls_wR_factor_gt 0.0641
_refine_ls_wR_factor_ref 0.0656
_reflns_number_gt 1565
_reflns_number_total 1767
_reflns_threshold_expression I>2\s(I)
_cod_data_source_file sk3142.cif
_cod_data_source_block I
_cod_original_cell_volume 355.19(10)
_cod_database_code 2016116
_cod_database_fobs_code 2016116

loop_
_symmetry_equiv_pos_as_xyz
'x, y, z'
'-x, -y, -z'

loop_
_atom_site_type_symbol
_atom_site_label
_atom_site_fract_x
_atom_site_fract_y
_atom_site_fract_z
_atom_site_U_iso_or_equiv
_atom_site_adp_type
_atom_site_calc_flag
_atom_site_occupancy
O O41 0.26846(12) 0.53896(13) 1.25138(10) 0.01843(18) Uani d 1
O O42 0.30208(14) 0.19580(13) 1.32872(9) 0.02147(19) Uani d 1
N N1 0.23778(13) 0.35486(14) 0.81620(11) 0.01317(19) Uani d 1
N N3 0.25751(13) 0.60016(14) 0.91349(11) 0.01369(19) Uani d 1
N N4 0.27849(13) 0.38010(14) 1.21856(10) 0.01327(19) Uani d 1
C C2 0.24417(15) 0.56380(17) 0.77647(13) 0.0135(2) Uani d 1
C C4 0.26228(15) 0.40799(16) 1.04567(12) 0.0120(2) Uani d 1
C C5 0.24960(15) 0.25364(17) 0.99008(13) 0.0129(2) Uani d 1
C C11 0.23175(18) 0.2525(2) 0.69795(14) 0.0184(2) Uani d 1
Cl Cl5 0.24485(4) -0.00623(4) 1.08825(3) 0.01592(10) Uani d 1
C C21 0.23570(18) 0.72487(19) 0.59743(14) 0.0196(2) Uani d 1
H H11A 0.356(3) 0.145(3) 0.700(2) 0.041(5) Uiso d 1
H H11B 0.118(3) 0.188(3) 0.737(2) 0.039(4) Uiso d 1
H H11C 0.207(3) 0.359(3) 0.588(3) 0.045(5) Uiso d 1
H H21A 0.263(3) 0.847(3) 0.600(2) 0.036(4) Uiso d 1
H H21B 0.336(3) 0.667(3) 0.527(2) 0.041(4) Uiso d 1
H H21C 0.099(3) 0.766(3) 0.546(2) 0.036(4) Uiso d 1

loop_
_atom_site_aniso_label
_atom_site_aniso_U_11
_atom_site_aniso_U_22
_atom_site_aniso_U_33
_atom_site_aniso_U_12
_atom_site_aniso_U_13
_atom_site_aniso_U_23
N1 0.0132(4) 0.0141(4) 0.0121(4) -0.0033(3) -0.0009(3) -0.0050(3)
C11 0.0205(5) 0.0218(6) 0.0168(5) -0.0059(5) -0.0007(4) -0.0110(5)
C2 0.0110(4) 0.0141(5) 0.0137(5) -0.0035(4) 0.0001(4) -0.0037(4)
C21 0.0232(6) 0.0192(6) 0.0135(5) -0.0070(4) -0.0020(4) -0.0015(4)
N3 0.0133(4) 0.0127(4) 0.0133(4) -0.0035(3) -0.0010(3) -0.0030(3)
C4 0.0117(4) 0.0123(5) 0.0112(4) -0.0033(4) 0.0000(3) -0.0038(4)
N4 0.0139(4) 0.0141(4) 0.0121(4) -0.0045(3) 0.0003(3) -0.0051(3)
O41 0.0254(4) 0.0162(4) 0.0169(4) -0.0055(3) -0.0014(3) -0.0095(3)
O42 0.0338(4) 0.0157(4) 0.0131(4) -0.0087(3) -0.0027(3) -0.0014(3)
C5 0.0111(4) 0.0138(5) 0.0128(4) -0.0035(4) 0.0002(3) -0.0042(4)
Cl5 0.01782(15) 0.01159(15) 0.01829(15) -0.00569(10) -0.00063(10) -0.00430(10)

loop_
_atom_type_symbol
_atom_type_description
_atom_type_scat_dispersion_real
_atom_type_scat_dispersion_imag
_atom_type_scat_source
C C 0.0033 0.0016 'International Tables Vol C Tables 4.2.6.8 and 6.1.1.4'
H H 0.0000 0.0000 'International Tables Vol C Tables 4.2.6.8 and 6.1.1.4'
N N 0.0061 0.0033 'International Tables Vol C Tables 4.2.6.8 and 6.1.1.4'
O O 0.0106 0.0060 'International Tables Vol C Tables 4.2.6.8 and 6.1.1.4'
Cl Cl 0.1484 0.1585 'International Tables Vol C Tables 4.2.6.8 and 6.1.1.4'

loop_
_geom_angle_atom_site_label_1
_geom_angle_atom_site_label_2
_geom_angle_atom_site_label_3
_geom_angle
C5 N1 C2 106.84(8)
C5 N1 C11 125.32(9)
C2 N1 C11 127.75(9)
N1 C11 H11A 109.5(11)
N1 C11 H11B 107.6(11)
H11A C11 H11B 109.6(16)
N1 C11 H11C 109.1(12)
H11A C11 H11C 111.7(17)
H11B C11 H11C 109.2(16)
N3 C2 N1 111.91(9)
N3 C2 C21 125.44(10)
N1 C2 C21 122.65(9)
C2 C21 H21A 107.5(11)
C2 C21 H21B 110.0(11)
H21A C21 H21B 109.5(16)
C2 C21 H21C 112.6(10)
H21A C21 H21C 110.9(15)
H21B C21 H21C 106.2(15)
C2 N3 C4 104.57(8)
N3 C4 C5 111.90(9)
N3 C4 N4 121.96(9)
C5 C4 N4 126.15(10)
O41 N4 O42 123.20(8)
O41 N4 C4 118.86(9)
O42 N4 C4 117.94(9)
N1 C5 C4 104.78(9)
N1 C5 Cl5 120.96(8)
C4 C5 Cl5 134.26(8)

loop_
_geom_bond_atom_site_label_1
_geom_bond_atom_site_label_2
_geom_bond_distance
N1 C5 1.3724(13)
N1 C2 1.3839(14)
N1 C11 1.4660(13)
C11 H11A 0.93(2)
C11 H11B 0.964(19)
C11 H11C 0.94(2)
C2 N3 1.3157(14)
C2 C21 1.4961(15)
C21 H21A 0.944(19)
C21 H21B 0.94(2)
C21 H21C 1.005(18)
N3 C4 1.3693(14)
C4 C5 1.3759(15)
C4 N4 1.4292(13)
N4 O41 1.2343(12)
N4 O42 1.2412(12)
C5 Cl5 1.6897(11)

loop_
_geom_torsion_atom_site_label_1
_geom_torsion_atom_site_label_2
_geom_torsion_atom_site_label_3
_geom_torsion_atom_site_label_4
_geom_torsion
C5 N1 C2 N3 -0.49(11)
C11 N1 C2 N3 -177.25(10)
C5 N1 C2 C21 179.74(9)
C11 N1 C2 C21 2.98(16)
N1 C2 N3 C4 0.69(11)
C21 C2 N3 C4 -179.54(10)
C2 N3 C4 C5 -0.66(11)
C2 N3 C4 N4 179.40(9)
N3 C4 N4 O41 6.85(14)
C5 C4 N4 O41 -173.08(9)
N3 C4 N4 O42 -173.15(9)
C5 C4 N4 O42 6.91(15)
C2 N1 C5 C4 0.06(11)
C11 N1 C5 C4 176.92(9)
C2 N1 C5 Cl5 179.63(7)
C11 N1 C5 Cl5 -3.52(14)
N3 C4 C5 N1 0.37(12)
N4 C4 C5 N1 -179.69(9)
N3 C4 C5 Cl5 -179.11(8)
N4 C4 C5 Cl5 0.83(17)

loop_
_cod_related_entry_id
_cod_related_entry_database
_cod_related_entry_code
1 ChemSpider 50694
